data_4082015
loop_
_publ_author_name
'Wang, Xiufang'
'Peng, Weijie'
'Cui, Peng'
'Leng, Xuebing'
'Xia, Wei'
'Chen, Yaofeng'

_publ_section_title
;
 Synthesis and Catalytic Activity of Amido-Boratabenzene Complexes of
 Rare-Earth Metals and Zirconium and Chromium
;
_journal_issue 21
_journal_name_full Organometallics
_journal_page_first 6166
_journal_paper_doi 10.1021/om400893c
_journal_volume 32
_journal_year 2013
_chemical_formula_sum 'C21 H44 B N2 Sc Si2'
_chemical_formula_weight 436.53
_chemical_name_systematic
; 
 ? 
;
_space_group_IT_number 14
_symmetry_cell_setting monoclinic
_symmetry_space_group_name_Hall '-P 2yn'
_symmetry_space_group_name_H-M 'P 1 21/n 1'
_atom_sites_solution_hydrogens geom
_atom_sites_solution_primary direct
_atom_sites_solution_secondary difmap
_audit_creation_method SHELXL-97
_cell_angle_alpha 90.00
_cell_angle_beta 91.576(2)
_cell_angle_gamma 90.00
_cell_formula_units_Z 4
_cell_length_a 11.6280(11)
_cell_length_b 14.3306(13)
_cell_length_c 15.9346(15)
_cell_measurement_reflns_used 5003
_cell_measurement_temperature 133(2)
_cell_measurement_theta_max 30.00
_cell_measurement_theta_min 2.26
_cell_volume 2654.3(4)
_computing_cell_refinement 'Bruker SAINT'
_computing_data_collection 'Bruker APEX2'
_computing_data_reduction 'Bruker SAINT'
_computing_molecular_graphics 'Bruker SHELXTL'
_computing_publication_material 'Bruker SHELXTL'
_computing_structure_refinement 'SHELXL-97 (Sheldrick, 2008)'
_computing_structure_solution 'SHELXS-97 (Sheldrick, 2008)'
_diffrn_ambient_temperature 133(2)
_diffrn_measured_fraction_theta_full 0.997
_diffrn_measured_fraction_theta_max 0.997
_diffrn_measurement_device_type 'Bruker APEX-II CCD'
_diffrn_measurement_method '\f and \w scans'
_diffrn_radiation_monochromator graphite
_diffrn_radiation_source 'fine-focus sealed tube'
_diffrn_radiation_type MoK\a
_diffrn_radiation_wavelength 0.71073
_diffrn_reflns_av_R_equivalents 0.0407
_diffrn_reflns_av_sigmaI/netI 0.0412
_diffrn_reflns_limit_h_max 12
_diffrn_reflns_limit_h_min -14
_diffrn_reflns_limit_k_max 18
_diffrn_reflns_limit_k_min -18
_diffrn_reflns_limit_l_max 20
_diffrn_reflns_limit_l_min -20
_diffrn_reflns_number 20319
_diffrn_reflns_theta_full 27.00
_diffrn_reflns_theta_max 27.00
_diffrn_reflns_theta_min 1.91
_exptl_absorpt_coefficient_mu 0.376
_exptl_absorpt_correction_T_max 0.9458
_exptl_absorpt_correction_T_min 0.9119
_exptl_absorpt_correction_type multi-scan
_exptl_absorpt_process_details sadabs
_exptl_crystal_colour colourless
_exptl_crystal_density_diffrn 1.092
_exptl_crystal_density_method 'not measured'
_exptl_crystal_description block
_exptl_crystal_F_000 952
_exptl_crystal_size_max 0.25
_exptl_crystal_size_mid 0.20
_exptl_crystal_size_min 0.15
_refine_diff_density_max 0.473
_refine_diff_density_min -0.303
_refine_diff_density_rms 0.060
_refine_ls_extinction_method none
_refine_ls_goodness_of_fit_ref 1.046
_refine_ls_hydrogen_treatment constr
_refine_ls_matrix_type full
_refine_ls_number_parameters 255
_refine_ls_number_reflns 5778
_refine_ls_number_restraints 2
_refine_ls_restrained_S_all 1.075
_refine_ls_R_factor_all 0.0546
_refine_ls_R_factor_gt 0.0372
_refine_ls_shift/su_max 0.056
_refine_ls_shift/su_mean 0.001
_refine_ls_structure_factor_coef Fsqd
_refine_ls_weighting_details 'calc w=1/[\s^2^(Fo^2^)+(0.0619P)^2^+0.4817P] where P=(Fo^2^+2Fc^2^)/3'
_refine_ls_weighting_scheme calc
_refine_ls_wR_factor_gt 0.1015
_refine_ls_wR_factor_ref 0.1116
_reflns_number_gt 4524
_reflns_number_total 5778
_reflns_threshold_expression >2sigma(I)
_cod_data_source_file om400893c_si_002.cif
_cod_data_source_block mo_dm11509_0m
_cod_depositor_comments
;
The following automatic conversions were performed:

'_symmetry_cell_setting' value 'Monoclinic' changed to 'monoclinic'
according to /home/saulius/struct/CIF-dictionaries/cif_core.dic
dictionary named 'cif_core.dic' version 2.4.2 from 2011-04-26.

Automatic conversion script
Id: cif_fix_values 1891 2012-01-12 08:04:46Z andrius 
;
_cod_original_sg_symbol_H-M P2(1)/n
_cod_database_code 4082015

loop_
_symmetry_equiv_pos_as_xyz
'x, y, z'
'-x+1/2, y+1/2, -z+1/2'
'-x, -y, -z'
'x-1/2, -y-1/2, z-1/2'

loop_
_atom_site_label
_atom_site_type_symbol
_atom_site_fract_x
_atom_site_fract_y
_atom_site_fract_z
_atom_site_U_iso_or_equiv
_atom_site_adp_type
_atom_site_occupancy
_atom_site_symmetry_multiplicity
_atom_site_calc_flag
_atom_site_refinement_flags
Sc1 Sc 0.06740(3) 0.11609(2) 0.19598(2) 0.01732(11) Uani 1 1 d .
Si1 Si 0.29124(5) 0.11367(4) 0.04079(3) 0.02300(14) Uani 1 1 d .
Si2 Si 0.21422(5) 0.13589(4) 0.39843(3) 0.02093(13) Uani 1 1 d .
N1 N -0.19357(14) 0.05529(11) 0.26973(11) 0.0234(4) Uani 1 1 d .
N2 N -0.02014(14) -0.01304(10) 0.24006(9) 0.0182(3) Uani 1 1 d .
B1 B -0.1435(2) 0.14371(15) 0.23406(16) 0.0243(5) Uani 1 1 d .
C1 C -0.07412(17) 0.21005(14) 0.28771(13) 0.0252(4) Uani 1 1 d .
H1 H -0.0715 0.2028 0.3501 0.030 Uiso 1 1 calc R
C2 C -0.01041(19) 0.28056(13) 0.24982(14) 0.0282(5) Uani 1 1 d .
H2 H 0.0414 0.3205 0.2857 0.034 Uiso 1 1 calc R
C3 C -0.0071(2) 0.28947(14) 0.16276(15) 0.0327(5) Uani 1 1 d .
H3 H 0.0464 0.3357 0.1377 0.039 Uiso 1 1 calc R
C4 C -0.0734(2) 0.23109(15) 0.10979(14) 0.0327(5) Uani 1 1 d .
H4 H -0.0653 0.2366 0.0477 0.039 Uiso 1 1 calc R
C5 C -0.13908(19) 0.15868(15) 0.14128(14) 0.0289(5) Uani 1 1 d .
H5 H -0.1816 0.1157 0.1020 0.035 Uiso 1 1 calc R
C6 C -0.12557(17) -0.02030(12) 0.27057(11) 0.0194(4) Uani 1 1 d .
C7 C -0.17368(19) -0.10984(13) 0.30661(14) 0.0278(5) Uani 1 1 d .
H7A H -0.1246 -0.1625 0.2914 0.042 Uiso 1 1 calc RD
H7B H -0.2518 -0.1201 0.2838 0.042 Uiso 1 1 calc RD
H7C H -0.1757 -0.1048 0.3679 0.042 Uiso 1 1 calc R
C8 C -0.30898(19) 0.05837(15) 0.30754(15) 0.0333(5) Uani 1 1 d .
H8 H -0.3381 -0.0069 0.3132 0.040 Uiso 1 1 calc RD
C9 C -0.3007(2) 0.10244(19) 0.39422(15) 0.0413(6) Uani 1 1 d .
H9A H -0.2410 0.0706 0.4281 0.062 Uiso 1 1 calc R
H9B H -0.3748 0.0965 0.4215 0.062 Uiso 1 1 calc R
H9C H -0.2809 0.1686 0.3889 0.062 Uiso 1 1 calc R
C10 C -0.3918(2) 0.1126(2) 0.24986(17) 0.0471(7) Uani 1 1 d .
H10A H -0.3663 0.1776 0.2462 0.071 Uiso 1 1 calc R
H10B H -0.4692 0.1105 0.2726 0.071 Uiso 1 1 calc R
H10C H -0.3930 0.0845 0.1938 0.071 Uiso 1 1 calc R
C11 C 0.05036(17) -0.09980(13) 0.23438(13) 0.0224(4) Uani 1 1 d .
H11 H 0.0370 -0.1386 0.2853 0.027 Uiso 1 1 calc RD
C12 C 0.17634(18) -0.07605(14) 0.23247(14) 0.0274(5) Uani 1 1 d .
H12A H 0.1906 -0.0362 0.1839 0.041 Uiso 1 1 calc R
H12B H 0.2214 -0.1336 0.2282 0.041 Uiso 1 1 calc R
H12C H 0.1991 -0.0429 0.2841 0.041 Uiso 1 1 calc R
C13 C 0.0139(2) -0.15640(15) 0.15680(14) 0.0325(5) Uani 1 1 d .
H13A H -0.0687 -0.1698 0.1584 0.049 Uiso 1 1 calc R
H13B H 0.0570 -0.2151 0.1562 0.049 Uiso 1 1 calc R
H13C H 0.0299 -0.1205 0.1061 0.049 Uiso 1 1 calc R
C14 C 0.14072(18) 0.09470(15) 0.06893(12) 0.0266(4) Uani 1 1 d .
H14A H 0.1230 0.0292 0.0535 0.032 Uiso 1 1 calc R
H14B H 0.0940 0.1341 0.0300 0.032 Uiso 1 1 calc R
C15 C 0.3424(3) 0.23248(17) 0.07466(16) 0.0450(7) Uani 1 1 d .
H15A H 0.2890 0.2799 0.0525 0.068 Uiso 1 1 calc R
H15B H 0.4192 0.2438 0.0531 0.068 Uiso 1 1 calc R
H15C H 0.3455 0.2357 0.1361 0.068 Uiso 1 1 calc R
C16 C 0.3899(2) 0.02481(18) 0.08981(14) 0.0359(5) Uani 1 1 d .
H16A H 0.3837 0.0269 0.1510 0.054 Uiso 1 1 calc R
H16B H 0.4693 0.0384 0.0748 0.054 Uiso 1 1 calc R
H16C H 0.3684 -0.0375 0.0694 0.054 Uiso 1 1 calc R
C17 C 0.3117(2) 0.10521(15) -0.07579(13) 0.0300(5) Uani 1 1 d .
H17A H 0.2830 0.0448 -0.0962 0.045 Uiso 1 1 calc R
H17B H 0.3936 0.1109 -0.0876 0.045 Uiso 1 1 calc R
H17C H 0.2690 0.1556 -0.1043 0.045 Uiso 1 1 calc R
C18 C 0.21514(17) 0.14996(13) 0.28303(11) 0.0206(4) Uani 1 1 d .
H18A H 0.2811 0.1129 0.2636 0.025 Uiso 1 1 calc R
H18B H 0.2344 0.2162 0.2726 0.025 Uiso 1 1 calc R
C19 C 0.1044(2) 0.05011(16) 0.43560(13) 0.0325(5) Uani 1 1 d .
H19A H 0.0281 0.0677 0.4133 0.049 Uiso 1 1 calc R
H19B H 0.1040 0.0504 0.4971 0.049 Uiso 1 1 calc R
H19C H 0.1238 -0.0125 0.4158 0.049 Uiso 1 1 calc R
C20 C 0.1815(2) 0.24996(15) 0.45048(13) 0.0307(5) Uani 1 1 d .
H20A H 0.2385 0.2966 0.4346 0.046 Uiso 1 1 calc R
H20B H 0.1842 0.2418 0.5116 0.046 Uiso 1 1 calc R
H20C H 0.1045 0.2710 0.4324 0.046 Uiso 1 1 calc R
C21 C 0.35682(19) 0.09284(15) 0.44166(13) 0.0302(5) Uani 1 1 d .
H21A H 0.3757 0.0333 0.4152 0.045 Uiso 1 1 calc R
H21B H 0.3523 0.0841 0.5025 0.045 Uiso 1 1 calc R
H21C H 0.4167 0.1387 0.4298 0.045 Uiso 1 1 calc R

loop_
_atom_site_aniso_label
_atom_site_aniso_U_11
_atom_site_aniso_U_22
_atom_site_aniso_U_33
_atom_site_aniso_U_23
_atom_site_aniso_U_13
_atom_site_aniso_U_12
Sc1 0.01655(19) 0.01786(18) 0.01759(19) 0.00037(13) 0.00092(13) -0.00039(14)
Si1 0.0242(3) 0.0255(3) 0.0195(3) -0.0016(2) 0.0041(2) -0.0047(2)
Si2 0.0207(3) 0.0241(3) 0.0181(3) -0.0003(2) 0.0013(2) -0.0047(2)
N1 0.0158(8) 0.0196(8) 0.0351(9) -0.0013(7) 0.0053(7) 0.0013(7)
N2 0.0182(8) 0.0168(7) 0.0195(8) -0.0013(6) -0.0005(6) 0.0024(6)
B1 0.0160(11) 0.0186(10) 0.0382(13) 0.0015(9) 0.0023(9) 0.0042(9)
C1 0.0222(11) 0.0207(9) 0.0331(11) -0.0020(8) 0.0055(9) 0.0050(8)
C2 0.0239(11) 0.0166(9) 0.0444(13) -0.0041(8) 0.0042(9) 0.0011(8)
C3 0.0292(12) 0.0213(10) 0.0478(14) 0.0094(9) 0.0080(10) 0.0027(9)
C4 0.0333(13) 0.0301(11) 0.0347(12) 0.0118(9) -0.0017(10) 0.0083(10)
C5 0.0225(11) 0.0265(10) 0.0374(12) 0.0041(9) -0.0062(9) 0.0053(9)
C6 0.0213(10) 0.0180(9) 0.0190(9) -0.0032(7) -0.0010(8) -0.0020(8)
C7 0.0272(12) 0.0231(10) 0.0335(11) 0.0011(8) 0.0064(9) -0.0018(9)
C8 0.0209(11) 0.0243(10) 0.0554(15) -0.0021(10) 0.0138(10) -0.0014(9)
C9 0.0275(13) 0.0626(16) 0.0344(13) 0.0062(11) 0.0126(10) 0.0090(12)
C10 0.0198(12) 0.0691(18) 0.0522(16) -0.0146(13) -0.0017(11) 0.0078(12)
C11 0.0225(11) 0.0159(9) 0.0287(10) 0.0007(7) 0.0013(8) 0.0039(8)
C12 0.0207(11) 0.0217(9) 0.0397(12) -0.0027(8) 0.0002(9) 0.0032(8)
C13 0.0301(12) 0.0257(10) 0.0417(13) -0.0114(9) 0.0006(10) 0.0008(9)
C14 0.0250(11) 0.0357(11) 0.0191(10) 0.0011(8) -0.0001(8) -0.0007(9)
C15 0.0639(19) 0.0372(13) 0.0346(13) -0.0072(10) 0.0128(12) -0.0202(13)
C16 0.0285(12) 0.0489(14) 0.0303(12) 0.0004(10) 0.0036(9) 0.0031(11)
C17 0.0313(12) 0.0343(11) 0.0246(10) -0.0017(9) 0.0071(9) -0.0029(9)
C18 0.0210(10) 0.0207(9) 0.0201(9) -0.0014(7) 0.0024(7) -0.0040(8)
C19 0.0327(13) 0.0425(13) 0.0225(10) 0.0049(9) 0.0008(9) -0.0126(10)
C20 0.0309(12) 0.0356(12) 0.0256(11) -0.0075(9) 0.0006(9) -0.0010(10)
C21 0.0297(12) 0.0317(11) 0.0292(11) 0.0034(9) 0.0001(9) -0.0004(9)

loop_
_atom_type_symbol
_atom_type_description
_atom_type_scat_dispersion_real
_atom_type_scat_dispersion_imag
_atom_type_scat_source
C C 0.0033 0.0016 'International Tables Vol C Tables 4.2.6.8 and 6.1.1.4'
H H 0.0000 0.0000 'International Tables Vol C Tables 4.2.6.8 and 6.1.1.4'
N N 0.0061 0.0033 'International Tables Vol C Tables 4.2.6.8 and 6.1.1.4'
B B 0.0013 0.0007 'International Tables Vol C Tables 4.2.6.8 and 6.1.1.4'
Si Si 0.0817 0.0704 'International Tables Vol C Tables 4.2.6.8 and 6.1.1.4'
Sc Sc 0.2519 0.3716 'International Tables Vol C Tables 4.2.6.8 and 6.1.1.4'

loop_
_geom_angle_atom_site_label_1
_geom_angle_atom_site_label_2
_geom_angle_atom_site_label_3
_geom_angle
C18 Sc1 N2 109.53(6)
C18 Sc1 C14 106.62(7)
N2 Sc1 C14 111.03(7)
C18 Sc1 B1 122.84(8)
N2 Sc1 B1 66.92(6)
C14 Sc1 B1 128.56(8)
C18 Sc1 C5 147.56(7)
N2 Sc1 C5 82.85(6)
C14 Sc1 C5 95.74(7)
B1 Sc1 C5 33.59(7)
C18 Sc1 C1 91.50(7)
N2 Sc1 C1 87.22(6)
C14 Sc1 C1 147.13(7)
B1 Sc1 C1 33.64(7)
C5 Sc1 C1 58.40(7)
C18 Sc1 C2 82.55(7)
N2 Sc1 C2 117.90(6)
C14 Sc1 C2 123.45(7)
B1 Sc1 C2 57.02(7)
C5 Sc1 C2 65.41(7)
C1 Sc1 C2 30.71(6)
C18 Sc1 C4 129.41(7)
N2 Sc1 C4 113.19(7)
C14 Sc1 C4 82.13(8)
B1 Sc1 C4 56.81(7)
C5 Sc1 C4 30.49(7)
C1 Sc1 C4 65.33(7)
C2 Sc1 C4 54.14(7)
C18 Sc1 C3 99.22(7)
N2 Sc1 C3 133.03(6)
C14 Sc1 C3 94.44(7)
B1 Sc1 C3 66.35(7)
C5 Sc1 C3 55.00(7)
C1 Sc1 C3 54.96(7)
C2 Sc1 C3 30.20(7)
C4 Sc1 C3 30.40(7)
C14 Si1 C16 112.00(10)
C14 Si1 C15 111.10(11)
C16 Si1 C15 108.16(12)
C14 Si1 C17 112.19(10)
C16 Si1 C17 105.99(10)
C15 Si1 C17 107.12(10)
C18 Si2 C20 110.55(9)
C18 Si2 C19 114.01(9)
C20 Si2 C19 106.40(10)
C18 Si2 C21 111.73(9)
C20 Si2 C21 108.14(10)
C19 Si2 C21 105.65(10)
C6 N1 C8 123.95(16)
C6 N1 B1 116.58(16)
C8 N1 B1 119.27(16)
C6 N2 C11 117.92(15)
C6 N2 Sc1 127.57(12)
C11 N2 Sc1 114.51(11)
C5 B1 C1 116.12(19)
C5 B1 N1 121.03(19)
C1 B1 N1 121.6(2)
C5 B1 Sc1 74.36(12)
C1 B1 Sc1 74.39(11)
N1 B1 Sc1 109.84(12)
C2 C1 B1 119.6(2)
C2 C1 Sc1 77.36(11)
B1 C1 Sc1 71.97(11)
C2 C1 H1 120.2
B1 C1 H1 120.2
Sc1 C1 H1 120.2
C3 C2 C1 121.6(2)
C3 C2 Sc1 75.09(11)
C1 C2 Sc1 71.93(11)
C3 C2 H2 119.0
C1 C2 H2 119.0
Sc1 C2 H2 119.0
C2 C3 C4 120.92(19)
C2 C3 Sc1 74.71(11)
C4 C3 Sc1 74.65(12)
C2 C3 H3 119.5
C4 C3 H3 119.5
Sc1 C3 H3 119.5
C5 C4 C3 121.7(2)
C5 C4 Sc1 71.91(12)
C3 C4 Sc1 74.95(13)
C5 C4 H4 118.9
C3 C4 H4 118.9
Sc1 C4 H4 118.9
C4 C5 B1 119.8(2)
C4 C5 Sc1 77.60(13)
B1 C5 Sc1 72.05(12)
C4 C5 H5 120.1
B1 C5 H5 120.1
Sc1 C5 H5 120.1
N2 C6 N1 118.71(16)
N2 C6 C7 123.70(17)
N1 C6 C7 117.58(17)
C6 C7 H7A 109.5
C6 C7 H7B 109.5
H7A C7 H7B 109.5
C6 C7 H7C 109.5
H7A C7 H7C 109.5
H7B C7 H7C 109.5
N1 C8 C9 110.20(19)
N1 C8 C10 109.43(19)
C9 C8 C10 111.06(19)
N1 C8 H8 108.7
C9 C8 H8 108.7
C10 C8 H8 108.7
C8 C9 H9A 109.5
C8 C9 H9B 109.5
H9A C9 H9B 109.5
C8 C9 H9C 109.5
H9A C9 H9C 109.5
H9B C9 H9C 109.5
C8 C10 H10A 109.5
C8 C10 H10B 109.5
H10A C10 H10B 109.5
C8 C10 H10C 109.5
H10A C10 H10C 109.5
H10B C10 H10C 109.5
N2 C11 C12 110.44(15)
N2 C11 C13 110.50(16)
C12 C11 C13 110.63(17)
N2 C11 H11 108.4
C12 C11 H11 108.4
C13 C11 H11 108.4
C11 C12 H12A 109.5
C11 C12 H12B 109.5
H12A C12 H12B 109.5
C11 C12 H12C 109.5
H12A C12 H12C 109.5
H12B C12 H12C 109.5
C11 C13 H13A 109.5
C11 C13 H13B 109.5
H13A C13 H13B 109.5
C11 C13 H13C 109.5
H13A C13 H13C 109.5
H13B C13 H13C 109.5
Si1 C14 Sc1 126.07(11)
Si1 C14 H14A 105.8
Sc1 C14 H14A 105.8
Si1 C14 H14B 105.8
Sc1 C14 H14B 105.8
H14A C14 H14B 106.2
Si1 C15 H15A 109.5
Si1 C15 H15B 109.5
H15A C15 H15B 109.5
Si1 C15 H15C 109.5
H15A C15 H15C 109.5
H15B C15 H15C 109.5
Si1 C16 H16A 109.5
Si1 C16 H16B 109.5
H16A C16 H16B 109.5
Si1 C16 H16C 109.5
H16A C16 H16C 109.5
H16B C16 H16C 109.5
Si1 C17 H17A 109.5
Si1 C17 H17B 109.5
H17A C17 H17B 109.5
Si1 C17 H17C 109.5
H17A C17 H17C 109.5
H17B C17 H17C 109.5
Si2 C18 Sc1 124.66(10)
Si2 C18 H18A 106.2
Sc1 C18 H18A 106.2
Si2 C18 H18B 106.2
Sc1 C18 H18B 106.2
H18A C18 H18B 106.4
Si2 C19 H19A 109.5
Si2 C19 H19B 109.5
H19A C19 H19B 109.5
Si2 C19 H19C 109.5
H19A C19 H19C 109.5
H19B C19 H19C 109.5
Si2 C20 H20A 109.5
Si2 C20 H20B 109.5
H20A C20 H20B 109.5
Si2 C20 H20C 109.5
H20A C20 H20C 109.5
H20B C20 H20C 109.5
Si2 C21 H21A 109.5
Si2 C21 H21B 109.5
H21A C21 H21B 109.5
Si2 C21 H21C 109.5
H21A C21 H21C 109.5
H21B C21 H21C 109.5

loop_
_geom_bond_atom_site_label_1
_geom_bond_atom_site_label_2
_geom_bond_distance
Sc1 C18 2.232(2)
Sc1 N2 2.2346(16)
Sc1 C14 2.2392(19)
Sc1 B1 2.573(2)
Sc1 C5 2.604(2)
Sc1 C1 2.6057(19)
Sc1 C2 2.674(2)
Sc1 C4 2.676(2)
Sc1 C3 2.679(2)
Si1 C14 1.839(2)
Si1 C16 1.871(2)
Si1 C15 1.878(2)
Si1 C17 1.883(2)
Si2 C18 1.8502(19)
Si2 C20 1.877(2)
Si2 C19 1.880(2)
Si2 C21 1.882(2)
N1 C6 1.341(2)
N1 C8 1.487(3)
N1 B1 1.512(3)
N2 C6 1.335(2)
N2 C11 1.493(2)
B1 C5 1.496(3)
B1 C1 1.499(3)
C1 C2 1.400(3)
C1 H1 1.0000
C2 C3 1.395(3)
C2 H2 1.0000
C3 C4 1.404(3)
C3 H3 1.0000
C4 C5 1.390(3)
C4 H4 1.0000
C5 H5 1.0000
C6 C7 1.519(3)
C7 H7A 0.9800
C7 H7B 0.9800
C7 H7C 0.9800
C8 C9 1.519(3)
C8 C10 1.525(4)
C8 H8 1.0000
C9 H9A 0.9800
C9 H9B 0.9800
C9 H9C 0.9800
C10 H10A 0.9800
C10 H10B 0.9800
C10 H10C 0.9800
C11 C12 1.505(3)
C11 C13 1.529(3)
C11 H11 1.0000
C12 H12A 0.9800
C12 H12B 0.9800
C12 H12C 0.9800
C13 H13A 0.9800
C13 H13B 0.9800
C13 H13C 0.9800
C14 H14A 0.9900
C14 H14B 0.9900
C15 H15A 0.9800
C15 H15B 0.9800
C15 H15C 0.9800
C16 H16A 0.9800
C16 H16B 0.9800
C16 H16C 0.9800
C17 H17A 0.9800
C17 H17B 0.9800
C17 H17C 0.9800
C18 H18A 0.9900
C18 H18B 0.9900
C19 H19A 0.9800
C19 H19B 0.9800
C19 H19C 0.9800
C20 H20A 0.9800
C20 H20B 0.9800
C20 H20C 0.9800
C21 H21A 0.9800
C21 H21B 0.9800
C21 H21C 0.9800
